data_4321235
loop_
_publ_author_name
'Shinobu Itoh'
'Masayasu Taki'
'Hideyuki Kumei'
'Shigehisa Takayama'
'Shigenori Nagatomo'
'Teizo Kitagawa'
'Norio Sakurada'
'Ryuichi Arakawa'
'Shunichi Fukuzumi'

_publ_section_title
;
 Model Complexes for the Active Form of Galactose Oxidase. Physicochemical
 Properties of Cu(II)- and Zn(II)-Phenoxyl Radical Complexes
;
_journal_name_full 'Inorganic Chemistry'
_journal_page_first 3708
_journal_page_last 3711
_journal_paper_doi 10.1021/ic9910211
_journal_volume 39
_journal_year 2000
_chemical_formula_sum 'C26 H32 Cu F6 N3 O P S'
_chemical_formula_weight 643.13
_space_group_IT_number 14
_symmetry_cell_setting monoclinic
_symmetry_Int_Tables_number 14
_symmetry_space_group_name_Hall '-P 2yn'
_symmetry_space_group_name_H-M 'P 1 21/n 1'
_cell_angle_alpha 90
_cell_angle_beta 102.48(3)
_cell_angle_gamma 90
_cell_formula_units_Z 8
_cell_length_a 24.62(1)
_cell_length_b 19.225(5)
_cell_length_c 12.602(3)
_cell_measurement_temperature 293.2
_cell_volume 5824(3)
_computing_cell_refinement 'MSC/AFC Diffractometer Control'
_computing_data_collection 'MSC/AFC Diffractometer Control'
_computing_data_reduction 'teXsan Ver. 1.10'
_computing_publication_material 'teXsan Ver. 1.10'
_computing_structure_refinement 'teXsan Ver. 1.10'
_computing_structure_solution 'DIRDIF94 (PATTY)'
_diffrn_measurement_device_type 'Rigaku AFC5R'
_diffrn_measurement_method \w-2\q
_diffrn_radiation_type 'Mo K\a'
_diffrn_radiation_wavelength 0.7107
_diffrn_reflns_av_R_equivalents 0.032
_diffrn_reflns_limit_h_max 0
_diffrn_reflns_limit_h_min 0
_diffrn_reflns_limit_k_max 0
_diffrn_reflns_limit_k_min 0
_diffrn_reflns_limit_l_max 0
_diffrn_reflns_limit_l_min 0
_diffrn_reflns_number 3909
_diffrn_standards_decay_% 29.45
_diffrn_standards_interval_count 150
_diffrn_standards_number 3
_exptl_absorpt_coefficient_mu 0.940
_exptl_absorpt_correction_T_max 0.829
_exptl_absorpt_correction_T_min 0.622
_exptl_absorpt_correction_type refdelf
_exptl_absorpt_process_details '(Walker & Stuart, 1983)'
_exptl_crystal_colour dark
_exptl_crystal_density_diffrn 1.467
_exptl_crystal_density_method 'not measured'
_exptl_crystal_description prismatic
_exptl_crystal_size_max 0.200
_exptl_crystal_size_mid 0.200
_exptl_crystal_size_min 0.200
_refine_diff_density_max 0.67
_refine_diff_density_min -0.51
_refine_ls_extinction_method none
_refine_ls_goodness_of_fit_ref 1.404
_refine_ls_hydrogen_treatment noref
_refine_ls_number_parameters 623
_refine_ls_number_reflns 2668
_refine_ls_R_factor_gt 0.0783
_refine_ls_shift/su_max 2.8730
_refine_ls_structure_factor_coef F
_refine_ls_weighting_details 'w = 1/[\s^2^(Fo) + 0.00076|Fo|^2^]'
_refine_ls_weighting_scheme calc
_refine_ls_wR_factor_ref 0.0799
_reflns_number_gt 2668
_reflns_number_total 0
_reflns_threshold_expression F^2^>2.0\s(F^2^)
_cod_data_source_file ic9910211_1.cif
_cod_data_source_block cupy2bp
_cod_original_cell_volume 5823(3)
_cod_original_formula_sum 'C52 H64 Cu2 F12 N6 O2 P2 S2 '
_cod_database_code 4321235

loop_
_symmetry_equiv_pos_as_xyz
x,y,z
1/2-x,1/2+y,1/2-z
-x,-y,-z
1/2+x,1/2-y,1/2+z

loop_
_atom_site_label
_atom_site_type_symbol
_atom_site_fract_x
_atom_site_fract_y
_atom_site_fract_z
_atom_site_U_iso_or_equiv
_atom_site_adp_type
_atom_site_occupancy
_atom_site_calc_flag
_atom_site_refinement_flags
_atom_site_disorder_assembly
_atom_site_disorder_group
Cu1 Cu 0.2287(1) 0.0671(1) 0.3974(2) 0.0494(9) Uani 1.00 d . . .
Cu2 Cu 0.2924(1) -0.0286(1) 0.5845(2) 0.0464(8) Uani 1.00 d . . .
S1 S 0.4075(2) 0.0499(3) 0.4137(5) 0.070(2) Uani 1.00 d . . .
S2 S 0.2178(2) -0.0873(3) 0.2534(4) 0.058(2) Uani 1.00 d . . .
P1 P 0.6122 0.0982 0.9072 0.0984 Uani 1.00 d . . .
P2 P 0.1226(3) 0.0601(4) 0.8807(7) 0.087(3) Uani 1.00 d . . .
F1 F 0.6401 0.1331 1.0159 0.2413 Uani 1.00 d . . .
F2 F 0.6630 0.1016 0.8605 0.2408 Uani 1.00 d . . .
F3 F 0.6063 0.1722 0.8640 0.1858 Uani 1.00 d . . .
F4 F 0.5827 0.0697 0.7995 0.2218 Uani 1.00 d . . .
F5 F 0.5600 0.1010 0.9413 0.2521 Uani 1.00 d . . .
F6 F 0.6330 0.0315 0.9514 0.3098 Uani 1.00 d . . .
F7 F 0.1620(7) 0.1079(8) 0.833(1) 0.163(9) Uani 1.00 d . . .
F8 F 0.1064(8) 0.0181(8) 0.771(1) 0.172(9) Uani 1.00 d . . .
F9 F 0.0753(7) 0.1100(9) 0.839(2) 0.165(8) Uani 1.00 d . . .
F10 F 0.1697(7) 0.0088(10) 0.925(2) 0.22(1) Uani 1.00 d . . .
F11 F 0.1365(8) 0.0997(9) 0.989(1) 0.168(8) Uani 1.00 d . . .
F12 F 0.0840(6) 0.0081(8) 0.927(1) 0.131(7) Uani 1.00 d . . .
O1 O 0.3026(5) 0.0555(7) 0.4837(10) 0.053(5) Uani 1.00 d . . .
O2 O 0.2298 -0.0285 0.4647 0.0425 Uani 1.00 d . . .
N1 N 0.2170(7) 0.1660(9) 0.488(1) 0.057(7) Uani 1.00 d . . .
N2 N 0.2507(7) 0.1176(10) 0.269(1) 0.054(6) Uani 1.00 d . . .
N3 N 0.1490(7) 0.0620(9) 0.336(1) 0.056(6) Uani 1.00 d . . .
N4 N 0.2484(7) -0.0850(9) 0.684(1) 0.055(7) Uani 1.00 d . . .
N5 N 0.3347(7) -0.1190(8) 0.539(1) 0.056(6) Uani 1.00 d . . .
N6 N 0.3501(7) 0.0049(8) 0.706(1) 0.057(6) Uani 1.00 d . . .
C1 C 0.3354(9) 0.111(1) 0.516(2) 0.049(8) Uani 1.00 d . . .
C2 C 0.3876(10) 0.117(1) 0.492(1) 0.049(7) Uani 1.00 d . . .
C3 C 0.4227(8) 0.175(1) 0.534(2) 0.053(8) Uani 1.00 d . . .
C4 C 0.4047(9) 0.226(1) 0.597(2) 0.048(7) Uani 1.00 d . . .
C5 C 0.3511(8) 0.222(1) 0.612(2) 0.046(7) Uani 1.00 d . . .
C6 C 0.3179(8) 0.163(1) 0.575(2) 0.046(7) Uani 1.00 d . . .
C7 C 0.4720(10) 0.075(1) 0.394(2) 0.12(1) Uani 1.00 d . . .
C8 C 0.4466(9) 0.285(1) 0.642(2) 0.061(9) Uani 1.00 d . . .
C9 C 0.4971(9) 0.255(1) 0.718(2) 0.10(1) Uani 1.00 d . . .
C10 C 0.4204(10) 0.340(1) 0.697(2) 0.09(1) Uani 1.00 d . . .
C11 C 0.4663(9) 0.322(1) 0.545(2) 0.09(1) Uani 1.00 d . . .
C12 C 0.2594(9) 0.165(1) 0.591(2) 0.065(9) Uani 1.00 d . . .
C13 C 0.2250(8) 0.229(1) 0.423(2) 0.058(8) Uani 1.00 d . . .
C14 C 0.2002(9) 0.2224(10) 0.304(2) 0.058(8) Uani 1.00 d . . .
C15 C 0.2331(9) 0.185(1) 0.238(2) 0.053(8) Uani 1.00 d . . .
C16 C 0.2523(10) 0.214(1) 0.155(2) 0.08(1) Uani 1.00 d . . .
C17 C 0.286(1) 0.179(1) 0.098(2) 0.09(1) Uani 1.00 d . . .
C18 C 0.3013(9) 0.112(1) 0.128(2) 0.075(10) Uani 1.00 d . . .
C19 C 0.2830(8) 0.0836(10) 0.215(2) 0.047(7) Uani 1.00 d . . .
C20 C 0.1598(9) 0.168(1) 0.507(2) 0.066(8) Uani 1.00 d . . .
C21 C 0.1367(8) 0.094(1) 0.517(2) 0.065(9) Uani 1.00 d . . .
C22 C 0.113(1) 0.065(1) 0.405(2) 0.058(8) Uani 1.00 d . . .
C23 C 0.0577(10) 0.044(1) 0.368(2) 0.08(1) Uani 1.00 d . . .
C24 C 0.0388(10) 0.022(1) 0.265(3) 0.09(1) Uani 1.00 d . . .
C25 C 0.075(1) 0.024(1) 0.194(2) 0.084(10) Uani 1.00 d . . .
C26 C 0.1284(8) 0.0439(10) 0.236(2) 0.062(8) Uani 1.00 d . . .
C27 C 0.1901(8) -0.0779(9) 0.447(2) 0.046(7) Uani 1.00 d . . .
C28 C 0.1764(9) -0.1112(9) 0.344(2) 0.043(7) Uani 1.00 d . . .
C29 C 0.1294(9) -0.153(1) 0.319(2) 0.049(7) Uani 1.00 d . . .
C30 C 0.1013(9) -0.172(1) 0.398(2) 0.056(8) Uani 1.00 d . . .
C31 C 0.122(1) -0.148(1) 0.506(2) 0.077(10) Uani 1.00 d . . .
C32 C 0.1656(9) -0.103(1) 0.528(2) 0.049(8) Uani 1.00 d . . .
C33 C 0.1825(9) -0.119(1) 0.126(2) 0.078(9) Uani 1.00 d . . .
C34 C 0.0490(9) -0.221(1) 0.379(2) 0.068(9) Uani 1.00 d . . .
C35 C 0.061(1) -0.286(1) 0.440(3) 0.16(1) Uani 1.00 d . . .
C36 C 0.030(1) -0.235(2) 0.257(2) 0.14(1) Uani 1.00 d . . .
C37 C 0.002(1) -0.181(2) 0.410(2) 0.13(1) Uani 1.00 d . . .
C38 C 0.1876(8) -0.076(1) 0.643(1) 0.048(7) Uani 1.00 d . . .
C39 C 0.2635(10) -0.162(1) 0.686(2) 0.071(9) Uani 1.00 d . . .
C40 C 0.3257(10) -0.175(1) 0.701(2) 0.064(9) Uani 1.00 d . . .
C41 C 0.3480(9) -0.178(1) 0.600(2) 0.056(8) Uani 1.00 d . . .
C42 C 0.3765(10) -0.230(1) 0.570(2) 0.073(10) Uani 1.00 d . . .
C43 C 0.394(1) -0.226(1) 0.472(3) 0.09(1) Uani 1.00 d . . .
C44 C 0.383(1) -0.168(1) 0.412(2) 0.066(9) Uani 1.00 d . . .
C45 C 0.3530(8) -0.1161(10) 0.443(2) 0.044(7) Uani 1.00 d . . .
C46 C 0.2633(9) -0.057(1) 0.797(2) 0.069(8) Uani 1.00 d . . .
C47 C 0.2780(7) 0.019(1) 0.810(1) 0.055(7) Uani 1.00 d . . .
C48 C 0.3331 0.0319 0.7962 0.0428 Uani 1.00 d . . .
C49 C 0.3731(10) 0.067(1) 0.869(2) 0.083(10) Uani 1.00 d . . .
C50 C 0.426(1) 0.075(1) 0.857(2) 0.079(9) Uani 1.00 d . . .
C51 C 0.4430(9) 0.044(1) 0.770(2) 0.072(9) Uani 1.00 d . . .
C52 C 0.4024(9) 0.009(1) 0.694(2) 0.057(8) Uani 1.00 d . . .
H3 H 0.4606 0.1794 0.5165 0.0671 Uiso 1.00 calc . . .
H5 H 0.3365 0.2605 0.6447 0.0477 Uiso 1.00 calc . . .
H7 H 0.4992 0.0809 0.4640 0.1257 Uiso 1.00 calc . . .
H7' H 0.4883 0.0422 0.3533 0.1257 Uiso 1.00 calc . . .
H7" H 0.4712 0.1196 0.3583 0.1257 Uiso 1.00 calc . . .
H9 H 0.5169 0.2216 0.6795 0.0985 Uiso 1.00 calc . . .
H9' H 0.4885 0.2312 0.7770 0.0985 Uiso 1.00 calc . . .
H9" H 0.5253 0.2901 0.7461 0.0985 Uiso 1.00 calc . . .
H10 H 0.4449 0.3778 0.7227 0.1039 Uiso 1.00 calc . . .
H10' H 0.3883 0.3602 0.6462 0.1039 Uiso 1.00 calc . . .
H10" H 0.4067 0.3214 0.7560 0.1039 Uiso 1.00 calc . . .
H11 H 0.4923 0.3591 0.5682 0.1016 Uiso 1.00 calc . . .
H11' H 0.4851 0.2892 0.5052 0.1016 Uiso 1.00 calc . . .
H11" H 0.4356 0.3408 0.4923 0.1016 Uiso 1.00 calc . . .
H12 H 0.2520 0.1233 0.6310 0.0745 Uiso 1.00 calc . . .
H12' H 0.2527 0.2039 0.6361 0.0745 Uiso 1.00 calc . . .
H13 H 0.2130 0.2711 0.4538 0.0710 Uiso 1.00 calc . . .
H13' H 0.2659 0.2358 0.4305 0.0710 Uiso 1.00 calc . . .
H14 H 0.1910 0.2696 0.2728 0.0655 Uiso 1.00 calc . . .
H14' H 0.1639 0.2002 0.2972 0.0655 Uiso 1.00 calc . . .
H16 H 0.2431 0.2638 0.1366 0.0949 Uiso 1.00 calc . . .
H17 H 0.2972 0.1983 0.0354 0.1086 Uiso 1.00 calc . . .
H18 H 0.3270 0.0837 0.0909 0.0962 Uiso 1.00 calc . . .
H19 H 0.2945 0.0347 0.2385 0.0613 Uiso 1.00 calc . . .
H20 H 0.1589 0.1949 0.5721 0.0711 Uiso 1.00 calc . . .
H20' H 0.1350 0.1912 0.4478 0.0711 Uiso 1.00 calc . . .
H21 H 0.1670 0.0631 0.5571 0.0715 Uiso 1.00 calc . . .
H21' H 0.1088 0.0923 0.5617 0.0715 Uiso 1.00 calc . . .
H23 H 0.0319 0.0433 0.4180 0.0880 Uiso 1.00 calc . . .
H24 H -0.0011 0.0081 0.2347 0.1010 Uiso 1.00 calc . . .
H25 H 0.0618 0.0119 0.1178 0.0967 Uiso 1.00 calc . . .
H26 H 0.1530 0.0451 0.1814 0.0681 Uiso 1.00 calc . . .
H29 H 0.1155 -0.1699 0.2441 0.0533 Uiso 1.00 calc . . .
H31 H 0.1042 -0.1640 0.5665 0.0885 Uiso 1.00 calc . . .
H33 H 0.1456 -0.0995 0.1042 0.0942 Uiso 1.00 calc . . .
H33' H 0.2020 -0.1087 0.0694 0.0942 Uiso 1.00 calc . . .
H33" H 0.1780 -0.1691 0.1268 0.0942 Uiso 1.00 calc . . .
H35 H 0.0737 -0.2809 0.5106 0.1611 Uiso 1.00 calc . . .
H35' H 0.0899 -0.3104 0.4072 0.1611 Uiso 1.00 calc . . .
H35" H 0.0291 -0.3167 0.4215 0.1611 Uiso 1.00 calc . . .
H36 H -0.0042 -0.2664 0.2449 0.1365 Uiso 1.00 calc . . .
H36' H 0.0564 -0.2602 0.2296 0.1365 Uiso 1.00 calc . . .
H36" H 0.0183 -0.1951 0.2159 0.1365 Uiso 1.00 calc . . .
H37 H -0.0051 -0.1364 0.3680 0.1366 Uiso 1.00 calc . . .
H37' H -0.0326 -0.2046 0.3966 0.1366 Uiso 1.00 calc . . .
H37" H 0.0104 -0.1660 0.4852 0.1366 Uiso 1.00 calc . . .
H38 H 0.1679 -0.0982 0.6948 0.0596 Uiso 1.00 calc . . .
H38' H 0.1791 -0.0261 0.6485 0.0596 Uiso 1.00 calc . . .
H39 H 0.2459 -0.1859 0.7383 0.0737 Uiso 1.00 calc . . .
H39' H 0.2447 -0.1810 0.6150 0.0737 Uiso 1.00 calc . . .
H40 H 0.3322 -0.2165 0.7481 0.0892 Uiso 1.00 calc . . .
H40' H 0.3417 -0.1367 0.7504 0.0892 Uiso 1.00 calc . . .
H42 H 0.3864 -0.2720 0.6191 0.0761 Uiso 1.00 calc . . .
H43 H 0.4136 -0.2661 0.4532 0.1034 Uiso 1.00 calc . . .
H44 H 0.3992 -0.1641 0.3455 0.0760 Uiso 1.00 calc . . .
H45 H 0.3432 -0.0759 0.3964 0.0534 Uiso 1.00 calc . . .
H46 H 0.2340 -0.0687 0.8354 0.0833 Uiso 1.00 calc . . .
H46' H 0.2962 -0.0829 0.8366 0.0833 Uiso 1.00 calc . . .
H47 H 0.2725 0.0356 0.8804 0.0697 Uiso 1.00 calc . . .
H47' H 0.2500 0.0441 0.7563 0.0697 Uiso 1.00 calc . . .
H49 H 0.3607 0.0898 0.9323 0.0963 Uiso 1.00 calc . . .
H50 H 0.4536 0.0994 0.9120 0.1013 Uiso 1.00 calc . . .
H51 H 0.4826 0.0445 0.7627 0.0879 Uiso 1.00 calc . . .
H52 H 0.4126 -0.0112 0.6304 0.0673 Uiso 1.00 calc . . .

loop_
_atom_site_aniso_label
_atom_site_aniso_U_11
_atom_site_aniso_U_22
_atom_site_aniso_U_33
_atom_site_aniso_U_12
_atom_site_aniso_U_13
_atom_site_aniso_U_23
Cu1 0.051(2) 0.048(2) 0.049(2) 0.001(1) 0.009(1) 0.005(2)
Cu2 0.057(2) 0.047(2) 0.034(1) 0.001(1) 0.008(1) 0.002(1)
S1 0.074(4) 0.051(4) 0.091(5) 0.000(3) 0.031(4) -0.022(4)
S2 0.073(4) 0.056(4) 0.045(4) -0.006(3) 0.010(3) 0.001(3)
P1 0.0784 0.0926 0.1160 -0.0146 0.0030 0.0382
P2 0.093(6) 0.066(5) 0.104(7) 0.002(6) 0.025(5) -0.002(6)
F1 0.2303 0.3694 0.0882 0.0623 -0.0450 0.0205
F2 0.1248 0.2399 0.3738 0.0237 0.0894 0.0723
F3 0.2780 0.1295 0.1297 -0.0365 -0.0006 0.0092
F4 0.2123 0.2993 0.1547 -0.1479 0.0415 -0.0772
F5 0.1052 0.3767 0.2978 -0.0850 0.0952 -0.0851
F6 0.4498 0.2067 0.2888 0.0655 0.1146 0.0927
F7 0.15(2) 0.14(2) 0.23(2) -0.04(1) 0.10(1) 0.02(1)
F8 0.29(2) 0.11(1) 0.15(2) -0.05(2) 0.12(2) -0.05(1)
F9 0.13(1) 0.13(2) 0.22(2) 0.05(1) -0.01(1) -0.01(1)
F10 0.12(1) 0.14(2) 0.40(3) 0.04(1) 0.07(2) 0.11(2)
F11 0.23(2) 0.14(2) 0.11(1) -0.08(2) -0.01(1) -0.01(1)
F12 0.16(2) 0.13(1) 0.13(1) -0.05(1) 0.07(1) -0.03(1)
O1 0.055(9) 0.047(9) 0.054(9) -0.004(8) 0.005(8) -0.021(8)
O2 0.0557 0.0366 0.0329 0.0010 0.0044 0.0206
N1 0.06(1) 0.05(1) 0.07(1) 0.01(1) 0.01(1) 0.00(1)
N2 0.06(1) 0.06(1) 0.05(1) 0.00(1) 0.02(1) 0.01(1)
N3 0.06(1) 0.06(1) 0.05(1) 0.00(1) 0.00(1) 0.00(1)
N4 0.06(1) 0.07(2) 0.04(1) -0.02(1) 0.020(10) 0.00(1)
N5 0.06(1) 0.04(1) 0.06(1) 0.00(1) 0.00(1) 0.00(1)
N6 0.05(1) 0.05(1) 0.06(1) 0.006(10) 0.01(1) 0.017(10)
C1 0.06(2) 0.07(2) 0.02(1) 0.03(1) 0.00(1) -0.01(1)
C2 0.07(2) 0.04(1) 0.03(1) 0.02(1) 0.00(1) 0.01(1)
C3 0.04(1) 0.04(1) 0.08(2) -0.01(1) 0.01(1) 0.01(1)
C4 0.05(2) 0.03(1) 0.05(1) 0.02(1) 0.00(1) -0.01(1)
C5 0.04(1) 0.04(1) 0.07(2) 0.02(1) 0.01(1) 0.00(1)
C6 0.04(1) 0.04(1) 0.05(2) -0.01(1) 0.01(1) 0.01(1)
C7 0.10(2) 0.06(2) 0.24(3) -0.01(2) 0.08(2) -0.04(2)
C8 0.07(2) 0.06(2) 0.06(2) 0.00(1) 0.02(1) -0.01(1)
C9 0.09(2) 0.07(2) 0.11(2) 0.00(2) -0.04(2) 0.00(2)
C10 0.10(2) 0.08(2) 0.11(2) -0.01(2) 0.04(2) -0.05(2)
C11 0.09(2) 0.07(2) 0.12(2) -0.01(2) 0.01(2) 0.00(2)
C12 0.04(2) 0.07(2) 0.08(2) 0.03(1) 0.00(1) 0.01(1)
C13 0.06(2) 0.06(2) 0.05(2) 0.02(1) -0.02(1) 0.00(1)
C14 0.07(2) 0.04(2) 0.06(2) 0.01(1) 0.02(1) -0.01(1)
C15 0.04(2) 0.06(2) 0.05(2) -0.01(1) -0.01(1) 0.02(1)
C16 0.08(2) 0.03(2) 0.14(3) 0.00(1) 0.05(2) 0.02(2)
C17 0.12(3) 0.08(2) 0.08(2) 0.00(2) 0.05(2) 0.03(2)
C18 0.08(2) 0.08(2) 0.08(2) -0.01(2) 0.04(2) -0.01(2)
C19 0.05(1) 0.05(2) 0.06(1) 0.00(1) 0.03(1) -0.01(1)
C20 0.06(2) 0.06(2) 0.06(2) 0.01(1) -0.01(1) -0.02(1)
C21 0.05(1) 0.08(2) 0.07(2) -0.01(1) 0.00(1) 0.00(1)
C22 0.07(2) 0.02(1) 0.08(2) 0.03(1) 0.01(2) 0.03(1)
C23 0.03(2) 0.08(2) 0.13(3) 0.01(1) 0.03(2) 0.01(2)
C24 0.07(2) 0.06(2) 0.11(2) 0.00(2) -0.03(2) -0.03(2)
C25 0.09(2) 0.08(2) 0.07(2) 0.03(2) -0.01(2) -0.01(2)
C26 0.04(1) 0.04(2) 0.08(2) 0.00(1) -0.04(1) 0.00(1)
C27 0.06(1) 0.03(1) 0.06(1) 0.00(1) 0.02(1) 0.01(1)
C28 0.07(2) 0.01(1) 0.05(1) 0.02(1) 0.02(1) 0.00(1)
C29 0.06(1) 0.04(1) 0.05(1) -0.03(1) 0.00(1) -0.02(1)
C30 0.04(2) 0.05(2) 0.07(2) 0.01(1) 0.01(1) 0.01(1)
C31 0.09(2) 0.07(2) 0.07(2) -0.03(2) 0.01(2) 0.02(2)
C32 0.08(2) 0.04(1) 0.03(1) -0.01(1) 0.01(1) 0.00(1)
C33 0.09(2) 0.10(2) 0.05(1) -0.02(2) 0.02(1) -0.01(1)
C34 0.04(2) 0.09(2) 0.08(2) -0.02(1) 0.01(1) 0.00(2)
C35 0.16(3) 0.06(2) 0.23(4) -0.05(2) -0.02(3) 0.08(2)
C36 0.13(3) 0.17(3) 0.09(2) -0.08(2) -0.01(2) 0.00(2)
C37 0.09(2) 0.17(3) 0.11(2) -0.03(2) 0.02(2) 0.00(2)
C38 0.05(1) 0.07(2) 0.04(1) -0.01(1) 0.04(1) 0.00(1)
C39 0.08(2) 0.07(2) 0.06(2) -0.01(2) 0.02(1) 0.02(1)
C40 0.08(2) 0.06(2) 0.06(2) -0.01(1) 0.02(1) 0.01(1)
C41 0.06(2) 0.03(2) 0.07(2) 0.00(1) -0.01(1) 0.02(1)
C42 0.07(2) 0.03(2) 0.11(2) 0.03(1) -0.01(2) 0.01(2)
C43 0.08(2) 0.10(2) 0.12(3) 0.01(2) 0.07(2) -0.05(2)
C44 0.10(2) 0.03(2) 0.05(2) 0.01(2) -0.01(1) -0.01(1)
C45 0.07(2) 0.03(1) 0.03(1) 0.02(1) 0.01(1) 0.00(1)
C46 0.09(2) 0.07(2) 0.04(1) -0.01(2) 0.00(1) 0.00(1)
C47 0.03(1) 0.07(2) 0.05(1) -0.02(1) -0.01(1) -0.01(1)
C48 0.0428 0.0428 0.0428 0.0000 0.0092 0.0000
C49 0.07(2) 0.11(2) 0.08(2) -0.02(2) 0.03(2) 0.01(2)
C50 0.10(2) 0.07(2) 0.05(2) -0.03(2) -0.01(2) -0.05(1)
C51 0.07(2) 0.09(2) 0.06(2) 0.01(2) 0.02(1) 0.01(2)
C52 0.04(1) 0.08(2) 0.05(1) -0.01(1) 0.01(1) -0.01(1)

loop_
_atom_type_symbol
_atom_type_description
_atom_type_scat_dispersion_real
_atom_type_scat_dispersion_imag
_atom_type_scat_source
C C 0.003 0.002
;International Tables for Crystallography
(1992, Vol. C, Tables 4.2.6.8 and 6.1.1.1)
;
H H 0.000 0.000
;International Tables for Crystallography
(1992, Vol. C, Table 6.1.1.2)
;
N N 0.006 0.003
;International Tables for Crystallography
(1992, Vol. C, Tables 4.2.6.8 and 6.1.1.1)
;
O O 0.011 0.006
;International Tables for Crystallography
(1992, Vol. C, Tables 4.2.6.8 and 6.1.1.1)
;
Cu Cu 0.320 1.265
;International Tables for Crystallography
(1992, Vol. C, Tables 4.2.6.8 and 6.1.1.1)
;
S S 0.125 0.123
;International Tables for Crystallography
(1992, Vol. C, Tables 4.2.6.8 and 6.1.1.1)
;
P P 0.102 0.094
;International Tables for Crystallography
(1992, Vol. C, Tables 4.2.6.8 and 6.1.1.1)
;
F F 0.017 0.010
;International Tables for Crystallography
(1992, Vol. C, Tables 4.2.6.8 and 6.1.1.1)
;

loop_
_geom_angle_atom_site_label_1
_geom_angle_atom_site_label_2
_geom_angle_atom_site_label_3
_geom_angle
_geom_angle_site_symmetry_1
_geom_angle_site_symmetry_2
_geom_angle_site_symmetry_3
_geom_angle_publ_flag
O1 CU1 O2 74.4(4) . 1_555 1_555 yes
O1 CU1 N1 91.2(6) . 1_555 1_555 yes
O1 CU1 N2 97.1(6) . 1_555 1_555 yes
O1 CU1 N3 165.2(6) . 1_555 1_555 yes
O2 CU1 N1 122.8(5) . 1_555 1_555 yes
O2 CU1 N2 141.0(6) . 1_555 1_555 yes
O2 CU1 N3 92.3(5) . 1_555 1_555 yes
N1 CU1 N2 94.9(7) . 1_555 1_555 yes
N1 CU1 N3 90.8(7) . 1_555 1_555 yes
N2 CU1 N3 97.3(7) . 1_555 1_555 yes
O1 CU2 O2 72.7(4) . 1_555 1_555 yes
O1 CU2 N4 153.1(6) . 1_555 1_555 yes
O1 CU2 N5 109.2(6) . 1_555 1_555 yes
O1 CU2 N6 93.4(6) . 1_555 1_555 yes
O2 CU2 N4 92.4(5) . 1_555 1_555 yes
O2 CU2 N5 98.2(4) . 1_555 1_555 yes
O2 CU2 N6 160.5(5) . 1_555 1_555 yes
N4 CU2 N5 94.8(7) . 1_555 1_555 yes
N4 CU2 N6 94.6(6) . 1_555 1_555 yes
N5 CU2 N6 99.3(6) . 1_555 1_555 yes
C2 S1 C7 104(1) . 1_555 1_555 yes
C28 S2 C33 105(1) . 1_555 1_555 yes
F1 P1 F2 94.62(2) . 1_555 1_555 yes
F1 P1 F3 84.301(1) . 1_555 1_555 yes
F1 P1 F4 175.4419(2) . 1_555 1_555 yes
F1 P1 F5 88.49(2) . 1_555 1_555 yes
F1 P1 F6 89.453(5) . 1_555 1_555 yes
F2 P1 F3 80.885(6) . 1_555 1_555 yes
F2 P1 F4 86.74(2) . 1_555 1_555 yes
F2 P1 F5 172.683(2) . 1_555 1_555 yes
F2 P1 F6 86.17(1) . 1_555 1_555 yes
F3 P1 F4 91.627(1) . 1_555 1_555 yes
F3 P1 F5 92.854(4) . 1_555 1_555 yes
F3 P1 F6 165.105(6) . 1_555 1_555 yes
F4 P1 F5 89.67(2) . 1_555 1_555 yes
F4 P1 F6 94.983(5) . 1_555 1_555 yes
F5 P1 F6 100.50(1) . 1_555 1_555 yes
F7 P2 F8 91(1) . 1_555 1_555 yes
F7 P2 F9 89(1) . 1_555 1_555 yes
F7 P2 F10 92(1) . 1_555 1_555 yes
F7 P2 F11 90.8(10) . 1_555 1_555 yes
F7 P2 F12 176(1) . 1_555 1_555 yes
F8 P2 F9 89(1) . 1_555 1_555 yes
F8 P2 F10 90(1) . 1_555 1_555 yes
F8 P2 F11 177(1) . 1_555 1_555 yes
F8 P2 F12 86.6(9) . 1_555 1_555 yes
F9 P2 F10 178(1) . 1_555 1_555 yes
F9 P2 F11 89(1) . 1_555 1_555 yes
F9 P2 F12 92(1) . 1_555 1_555 yes
F10 P2 F11 89(1) . 1_555 1_555 yes
F10 P2 F12 85.8(10) . 1_555 1_555 yes
F11 P2 F12 91.3(9) . 1_555 1_555 yes
CU1 O1 CU2 102.1(6) . 1_555 1_555 yes
CU1 O1 C1 120(1) . 1_555 1_555 yes
CU2 O1 C1 124(1) . 1_555 1_555 yes
CU1 O2 CU2 105.55(10) . 1_555 1_555 yes
CU1 O2 C27 129.0(8) . 1_555 1_555 yes
CU2 O2 C27 124.2(8) . 1_555 1_555 yes
CU1 N1 C12 106(1) . 1_555 1_555 yes
CU1 N1 C13 110(1) . 1_555 1_555 yes
CU1 N1 C20 109(1) . 1_555 1_555 yes
C12 N1 C13 109(1) . 1_555 1_555 yes
C12 N1 C20 111(1) . 1_555 1_555 yes
C13 N1 C20 108(1) . 1_555 1_555 yes
CU1 N2 C15 122(1) . 1_555 1_555 yes
CU1 N2 C19 117(1) . 1_555 1_555 yes
C15 N2 C19 120(1) . 1_555 1_555 yes
CU1 N3 C22 119(1) . 1_555 1_555 yes
CU1 N3 C26 122(1) . 1_555 1_555 yes
C22 N3 C26 117(1) . 1_555 1_555 yes
CU2 N4 C38 109(1) . 1_555 1_555 yes
CU2 N4 C39 110(1) . 1_555 1_555 yes
CU2 N4 C46 109(1) . 1_555 1_555 yes
C38 N4 C39 109(1) . 1_555 1_555 yes
C38 N4 C46 108(1) . 1_555 1_555 yes
C39 N4 C46 108(1) . 1_555 1_555 yes
CU2 N5 C41 125(1) . 1_555 1_555 yes
CU2 N5 C45 117(1) . 1_555 1_555 yes
C41 N5 C45 116(1) . 1_555 1_555 yes
CU2 N6 C48 117(1) . 1_555 1_555 yes
CU2 N6 C52 119(1) . 1_555 1_555 yes
C48 N6 C52 122(1) . 1_555 1_555 yes
O1 C1 C2 122(1) . 1_555 1_555 yes
O1 C1 C6 120(2) . 1_555 1_555 yes
C2 C1 C6 117(2) . 1_555 1_555 yes
S1 C2 C1 115(1) . 1_555 1_555 yes
S1 C2 C3 123(1) . 1_555 1_555 yes
C1 C2 C3 120(1) . 1_555 1_555 yes
C2 C3 C4 120(1) . 1_555 1_555 yes
C3 C4 C5 117(1) . 1_555 1_555 yes
C3 C4 C8 117(2) . 1_555 1_555 yes
C5 C4 C8 125(2) . 1_555 1_555 yes
C4 C5 C6 120(1) . 1_555 1_555 yes
C1 C6 C5 122(2) . 1_555 1_555 yes
C1 C6 C12 120(2) . 1_555 1_555 yes
C5 C6 C12 116(2) . 1_555 1_555 yes
C4 C8 C9 110(1) . 1_555 1_555 yes
C4 C8 C10 111(1) . 1_555 1_555 yes
C4 C8 C11 109(1) . 1_555 1_555 yes
C9 C8 C10 110(2) . 1_555 1_555 yes
C9 C8 C11 108(2) . 1_555 1_555 yes
C10 C8 C11 106(2) . 1_555 1_555 yes
N1 C12 C6 113(1) . 1_555 1_555 yes
N1 C13 C14 114(1) . 1_555 1_555 yes
C13 C14 C15 116(1) . 1_555 1_555 yes
N2 C15 C14 118(1) . 1_555 1_555 yes
N2 C15 C16 117(2) . 1_555 1_555 yes
C14 C15 C16 123(2) . 1_555 1_555 yes
C15 C16 C17 122(2) . 1_555 1_555 yes
C16 C17 C18 119(2) . 1_555 1_555 yes
C17 C18 C19 117(2) . 1_555 1_555 yes
N2 C19 C18 123(2) . 1_555 1_555 yes
N1 C20 C21 112(1) . 1_555 1_555 yes
C20 C21 C22 110(1) . 1_555 1_555 yes
N3 C22 C21 115(2) . 1_555 1_555 yes
N3 C22 C23 119(2) . 1_555 1_555 yes
C21 C22 C23 124(2) . 1_555 1_555 yes
C22 C23 C24 121(2) . 1_555 1_555 yes
C23 C24 C25 118(2) . 1_555 1_555 yes
C24 C25 C26 117(2) . 1_555 1_555 yes
N3 C26 C25 125(2) . 1_555 1_555 yes
O2 C27 C28 119(1) . 1_555 1_555 yes
O2 C27 C32 123(1) . 1_555 1_555 yes
C28 C27 C32 117(1) . 1_555 1_555 yes
S2 C28 C27 114(1) . 1_555 1_555 yes
S2 C28 C29 125(1) . 1_555 1_555 yes
C27 C28 C29 119(1) . 1_555 1_555 yes
C28 C29 C30 120(1) . 1_555 1_555 yes
C29 C30 C31 118(1) . 1_555 1_555 yes
C29 C30 C34 124(2) . 1_555 1_555 yes
C31 C30 C34 117(2) . 1_555 1_555 yes
C30 C31 C32 120(2) . 1_555 1_555 yes
C27 C32 C31 122(1) . 1_555 1_555 yes
C27 C32 C38 117(1) . 1_555 1_555 yes
C31 C32 C38 120(2) . 1_555 1_555 yes
C30 C34 C35 111(1) . 1_555 1_555 yes
C30 C34 C36 109(2) . 1_555 1_555 yes
C30 C34 C37 108(2) . 1_555 1_555 yes
C35 C34 C36 110(2) . 1_555 1_555 yes
C35 C34 C37 112(2) . 1_555 1_555 yes
C36 C34 C37 104(2) . 1_555 1_555 yes
N4 C38 C32 114(1) . 1_555 1_555 yes
N4 C39 C40 113(1) . 1_555 1_555 yes
C39 C40 C41 116(1) . 1_555 1_555 yes
N5 C41 C40 111(2) . 1_555 1_555 yes
N5 C41 C42 122(2) . 1_555 1_555 yes
C40 C41 C42 126(2) . 1_555 1_555 yes
C41 C42 C43 119(2) . 1_555 1_555 yes
C42 C43 C44 118(2) . 1_555 1_555 yes
C43 C44 C45 120(2) . 1_555 1_555 yes
N5 C45 C44 121(1) . 1_555 1_555 yes
N4 C46 C47 116(1) . 1_555 1_555 yes
C46 C47 C48 111(1) . 1_555 1_555 yes
N6 C48 C47 119(1) . 1_555 1_555 yes
N6 C48 C49 115(1) . 1_555 1_555 yes
C47 C48 C49 124(1) . 1_555 1_555 yes
C48 C49 C50 123(1) . 1_555 1_555 yes
C49 C50 C51 119(2) . 1_555 1_555 yes
C50 C51 C52 117(2) . 1_555 1_555 yes
N6 C52 C51 121(2) . 1_555 1_555 yes

loop_
_geom_bond_atom_site_label_1
_geom_bond_atom_site_label_2
_geom_bond_distance
_geom_bond_site_symmetry_1
_geom_bond_site_symmetry_2
_geom_bond_publ_flag
CU1 O1 1.92(1) . . yes
CU1 O2 2.023(2) . . yes
CU1 N1 2.27(2) . . yes
CU1 N2 2.06(2) . . yes
CU1 N3 1.95(2) . . yes
CU2 O1 2.10(1) . . yes
CU2 O2 1.908(2) . . yes
CU2 N4 2.13(1) . . yes
CU2 N5 2.17(2) . . yes
CU2 N6 1.96(2) . . yes
S1 C2 1.76(2) . . yes
S1 C7 1.73(2) . . yes
S2 C28 1.75(2) . . yes
S2 C33 1.76(2) . . yes
P1 F1 1.5464(1) . . yes
P1 F2 1.4948(5) . . yes
P1 F3 1.518 . . yes
P1 F4 1.4976(1) . . yes
P1 F5 1.4428(5) . . yes
P1 F6 1.4466(1) . . yes
P2 F7 1.55(2) . . yes
P2 F8 1.57(2) . . yes
P2 F9 1.51(2) . . yes
P2 F10 1.53(2) . . yes
P2 F11 1.53(2) . . yes
P2 F12 1.58(1) . . yes
O1 C1 1.34(2) . . yes
O2 C27 1.35(2) . . yes
N1 C12 1.48(2) . . yes
N1 C13 1.49(2) . . yes
N1 C20 1.48(2) . . yes
N2 C15 1.39(2) . . yes
N2 C19 1.33(2) . . yes
N3 C22 1.37(2) . . yes
N3 C26 1.31(2) . . yes
N4 C38 1.48(2) . . yes
N4 C39 1.52(2) . . yes
N4 C46 1.49(2) . . yes
N5 C41 1.38(2) . . yes
N5 C45 1.38(2) . . yes
N6 C48 1.39(2) . . yes
N6 C52 1.33(2) . . yes
C1 C2 1.39(3) . . yes
C1 C6 1.38(2) . . yes
C2 C3 1.44(2) . . yes
C3 C4 1.39(2) . . yes
C4 C5 1.37(2) . . yes
C4 C8 1.55(3) . . yes
C5 C6 1.40(2) . . yes
C6 C12 1.50(2) . . yes
C8 C9 1.51(3) . . yes
C8 C10 1.49(3) . . yes
C8 C11 1.58(3) . . yes
C13 C14 1.50(2) . . yes
C14 C15 1.47(3) . . yes
C15 C16 1.37(3) . . yes
C16 C17 1.38(3) . . yes
C17 C18 1.36(3) . . yes
C18 C19 1.38(3) . . yes
C20 C21 1.53(3) . . yes
C21 C22 1.51(3) . . yes
C22 C23 1.40(3) . . yes
C23 C24 1.35(3) . . yes
C24 C25 1.39(3) . . yes
C25 C26 1.36(3) . . yes
C27 C28 1.42(2) . . yes
C27 C32 1.37(2) . . yes
C28 C29 1.39(2) . . yes
C29 C30 1.38(2) . . yes
C30 C31 1.42(3) . . yes
C30 C34 1.57(3) . . yes
C31 C32 1.36(3) . . yes
C32 C38 1.53(2) . . yes
C34 C35 1.46(3) . . yes
C34 C36 1.54(3) . . yes
C34 C37 1.51(3) . . yes
C39 C40 1.52(3) . . yes
C40 C41 1.49(3) . . yes
C41 C42 1.32(3) . . yes
C42 C43 1.40(3) . . yes
C43 C44 1.34(3) . . yes
C44 C45 1.34(3) . . yes
C46 C47 1.51(3) . . yes
C47 C48 1.43(2) . . yes
C48 C49 1.37(2) . . yes
C49 C50 1.35(3) . . yes
C50 C51 1.40(3) . . yes
C51 C52 1.39(3) . . yes

loop_
_geom_contact_atom_site_label_1
_geom_contact_atom_site_label_2
_geom_contact_distance
_geom_contact_site_symmetry_1
_geom_contact_site_symmetry_2
_geom_contact_publ_flag
S1 F4 3.584(6) . 3_656 ?
S2 F2 3.544(6) . 3_656 ?
F1 C46 3.30(2) . 3_657 ?
F1 C40 3.58(2) . 3_657 ?
F3 C14 3.29(2) . 4_555 ?
F3 C9 3.32(2) . . ?
F3 C13 3.43(2) . 4_555 ?
F3 C44 3.55(2) . 3_656 ?
F4 C51 3.41(2) . . ?
F4 C44 3.51(2) . 3_656 ?
F5 C50 3.27(3) . . ?
F5 C51 3.39(2) . . ?
F6 C49 2.98(2) . 3_657 ?
F6 C47 3.46(2) . 3_657 ?
F6 C18 3.46(2) . 3_656 ?
F7 C47 3.39(3) . . ?
F7 C42 3.55(3) . 2_556 ?
F8 C38 3.36(2) . . ?
F8 C10 3.53(3) . 2_546 ?
F8 C24 3.59(3) . 3_556 ?
F9 C42 3.40(3) . 2_556 ?
F9 C36 3.55(3) . 3_556 ?
F9 C37 3.57(3) . 3_556 ?
F10 C47 3.30(3) . . ?
F10 C46 3.33(3) . . ?
F10 C33 3.50(3) . 1_556 ?
F11 C26 3.34(3) . 1_556 ?
F11 C42 3.35(3) . 2_556 ?
F11 C43 3.50(4) . 2_556 ?
F11 C25 3.58(4) . 1_556 ?
F12 C25 3.43(3) . 1_556 ?
F12 C24 3.49(3) . 3_556 ?
F12 C10 3.59(3) . 2_546 ?

loop_
_geom_torsion_atom_site_label_1
_geom_torsion_atom_site_label_2
_geom_torsion_atom_site_label_3
_geom_torsion_atom_site_label_4
_geom_torsion
_geom_torsion_site_symmetry_1
_geom_torsion_site_symmetry_2
_geom_torsion_site_symmetry_3
_geom_torsion_site_symmetry_4
_geom_torsion_publ_flag
CU1 O1 CU2 O2 17.8(4) 1_555 1_555 1_555 1_555 yes
CU1 O1 CU2 N4 -41(1) 1_555 1_555 1_555 1_555 yes
CU1 O1 CU2 N5 110.6(6) 1_555 1_555 1_555 1_555 yes
CU1 O1 CU2 N6 -148.3(6) 1_555 1_555 1_555 1_555 yes
CU1 O1 C1 C2 -123(1) 1_555 1_555 1_555 1_555 yes
CU1 O1 C1 C6 56(2) 1_555 1_555 1_555 1_555 yes
CU1 O2 CU2 O1 -17.1(3) 1_555 1_555 1_555 1_555 yes
CU1 O2 CU2 N4 140.1(5) 1_555 1_555 1_555 1_555 yes
CU1 O2 CU2 N5 -124.7(5) 1_555 1_555 1_555 1_555 yes
CU1 O2 CU2 N6 29(1) 1_555 1_555 1_555 1_555 yes
CU1 O2 C27 C28 67(1) 1_555 1_555 1_555 1_555 yes
CU1 O2 C27 C32 -119(1) 1_555 1_555 1_555 1_555 yes
CU1 N1 C12 C6 60(1) 1_555 1_555 1_555 1_555 yes
CU1 N1 C13 C14 40(1) 1_555 1_555 1_555 1_555 yes
CU1 N1 C20 C21 28(2) 1_555 1_555 1_555 1_555 yes
CU1 N2 C15 C14 3(2) 1_555 1_555 1_555 1_555 yes
CU1 N2 C15 C16 177(1) 1_555 1_555 1_555 1_555 yes
CU1 N2 C19 C18 -178(1) 1_555 1_555 1_555 1_555 yes
CU1 N3 C22 C21 18(2) 1_555 1_555 1_555 1_555 yes
CU1 N3 C22 C23 -163(1) 1_555 1_555 1_555 1_555 yes
CU1 N3 C26 C25 164(1) 1_555 1_555 1_555 1_555 yes
CU2 O1 CU1 O2 -16.6(3) 1_555 1_555 1_555 1_555 yes
CU2 O1 CU1 N1 107.3(6) 1_555 1_555 1_555 1_555 yes
CU2 O1 CU1 N2 -157.6(6) 1_555 1_555 1_555 1_555 yes
CU2 O1 CU1 N3 9(2) 1_555 1_555 1_555 1_555 yes
CU2 O1 C1 C2 101(1) 1_555 1_555 1_555 1_555 yes
CU2 O1 C1 C6 -78(2) 1_555 1_555 1_555 1_555 yes
CU2 O2 CU1 O1 18.6(4) 1_555 1_555 1_555 1_555 yes
CU2 O2 CU1 N1 -62.5(6) 1_555 1_555 1_555 1_555 yes
CU2 O2 CU1 N2 100.5(7) 1_555 1_555 1_555 1_555 yes
CU2 O2 CU1 N3 -154.9(6) 1_555 1_555 1_555 1_555 yes
CU2 O2 C27 C28 -127(1) 1_555 1_555 1_555 1_555 yes
CU2 O2 C27 C32 45(2) 1_555 1_555 1_555 1_555 yes
CU2 N4 C38 C32 61(1) 1_555 1_555 1_555 1_555 yes
CU2 N4 C39 C40 44(2) 1_555 1_555 1_555 1_555 yes
CU2 N4 C46 C47 30(2) 1_555 1_555 1_555 1_555 yes
CU2 N5 C41 C40 4(2) 1_555 1_555 1_555 1_555 yes
CU2 N5 C41 C42 -176(1) 1_555 1_555 1_555 1_555 yes
CU2 N5 C45 C44 175(1) 1_555 1_555 1_555 1_555 yes
CU2 N6 C48 C47 15(1) 1_555 1_555 1_555 1_555 yes
CU2 N6 C48 C49 -167(1) 1_555 1_555 1_555 1_555 yes
CU2 N6 C52 C51 168(1) 1_555 1_555 1_555 1_555 yes
S1 C2 C1 O1 1(2) 1_555 1_555 1_555 1_555 yes
S1 C2 C1 C6 -178(1) 1_555 1_555 1_555 1_555 yes
S1 C2 C3 C4 -178(1) 1_555 1_555 1_555 1_555 yes
S2 C28 C27 O2 4(2) 1_555 1_555 1_555 1_555 yes
S2 C28 C27 C32 -169(1) 1_555 1_555 1_555 1_555 yes
S2 C28 C29 C30 176(1) 1_555 1_555 1_555 1_555 yes
O1 CU1 O2 C27 -174(1) 1_555 1_555 1_555 1_555 yes
O1 CU1 N1 C12 -18(1) 1_555 1_555 1_555 1_555 yes
O1 CU1 N1 C13 100(1) 1_555 1_555 1_555 1_555 yes
O1 CU1 N1 C20 -139(1) 1_555 1_555 1_555 1_555 yes
O1 CU1 N2 C15 -118(1) 1_555 1_555 1_555 1_555 yes
O1 CU1 N2 C19 61(1) 1_555 1_555 1_555 1_555 yes
O1 CU1 N3 C22 44(3) 1_555 1_555 1_555 1_555 yes
O1 CU1 N3 C26 -122(2) 1_555 1_555 1_555 1_555 yes
O1 CU2 O2 C27 174(1) 1_555 1_555 1_555 1_555 yes
O1 CU2 N4 C38 33(2) 1_555 1_555 1_555 1_555 yes
O1 CU2 N4 C39 154(1) 1_555 1_555 1_555 1_555 yes
O1 CU2 N4 C46 -85(1) 1_555 1_555 1_555 1_555 yes
O1 CU2 N5 C41 164(1) 1_555 1_555 1_555 1_555 yes
O1 CU2 N5 C45 -11(1) 1_555 1_555 1_555 1_555 yes
O1 CU2 N6 C48 108.1(10) 1_555 1_555 1_555 1_555 yes
O1 CU2 N6 C52 -63(1) 1_555 1_555 1_555 1_555 yes
O1 C1 C2 C3 -176(1) 1_555 1_555 1_555 1_555 yes
O1 C1 C6 C5 178(1) 1_555 1_555 1_555 1_555 yes
O1 C1 C6 C12 -8(2) 1_555 1_555 1_555 1_555 yes
O2 CU1 O1 C1 -160(1) 1_555 1_555 1_555 1_555 yes
O2 CU1 N1 C12 53(1) 1_555 1_555 1_555 1_555 yes
O2 CU1 N1 C13 173.0(10) 1_555 1_555 1_555 1_555 yes
O2 CU1 N1 C20 -67(1) 1_555 1_555 1_555 1_555 yes
O2 CU1 N2 C15 167(1) 1_555 1_555 1_555 1_555 yes
O2 CU1 N2 C19 -12(1) 1_555 1_555 1_555 1_555 yes
O2 CU1 N3 C22 70(1) 1_555 1_555 1_555 1_555 yes
O2 CU1 N3 C26 -97(1) 1_555 1_555 1_555 1_555 yes
O2 CU2 O1 C1 159(1) 1_555 1_555 1_555 1_555 yes
O2 CU2 N4 C38 -21(1) 1_555 1_555 1_555 1_555 yes
O2 CU2 N4 C39 99(1) 1_555 1_555 1_555 1_555 yes
O2 CU2 N4 C46 -140(1) 1_555 1_555 1_555 1_555 yes
O2 CU2 N5 C41 -120(1) 1_555 1_555 1_555 1_555 yes
O2 CU2 N5 C45 62(1) 1_555 1_555 1_555 1_555 yes
O2 CU2 N6 C48 64(1) 1_555 1_555 1_555 1_555 yes
O2 CU2 N6 C52 -106(1) 1_555 1_555 1_555 1_555 yes
O2 C27 C28 C29 -169(1) 1_555 1_555 1_555 1_555 yes
O2 C27 C32 C31 173(1) 1_555 1_555 1_555 1_555 yes
O2 C27 C32 C38 -3(2) 1_555 1_555 1_555 1_555 yes
N1 CU1 O1 C1 -36(1) 1_555 1_555 1_555 1_555 yes
N1 CU1 O2 C27 104(1) 1_555 1_555 1_555 1_555 yes
N1 CU1 N2 C15 -26(1) 1_555 1_555 1_555 1_555 yes
N1 CU1 N2 C19 153(1) 1_555 1_555 1_555 1_555 yes
N1 CU1 N3 C22 -52(1) 1_555 1_555 1_555 1_555 yes
N1 CU1 N3 C26 139(1) 1_555 1_555 1_555 1_555 yes
N1 C12 C6 C1 -57(2) 1_555 1_555 1_555 1_555 yes
N1 C12 C6 C5 115(2) 1_555 1_555 1_555 1_555 yes
N1 C13 C14 C15 -81(2) 1_555 1_555 1_555 1_555 yes
N1 C20 C21 C22 -83(2) 1_555 1_555 1_555 1_555 yes
N2 CU1 O1 C1 58(1) 1_555 1_555 1_555 1_555 yes
N2 CU1 O2 C27 -92(1) 1_555 1_555 1_555 1_555 yes
N2 CU1 N1 C12 -115(1) 1_555 1_555 1_555 1_555 yes
N2 CU1 N1 C13 3(1) 1_555 1_555 1_555 1_555 yes
N2 CU1 N1 C20 123(1) 1_555 1_555 1_555 1_555 yes
N2 CU1 N3 C22 -147(1) 1_555 1_555 1_555 1_555 yes
N2 CU1 N3 C26 44(1) 1_555 1_555 1_555 1_555 yes
N2 C15 C14 C13 54(2) 1_555 1_555 1_555 1_555 yes
N2 C15 C16 C17 3(3) 1_555 1_555 1_555 1_555 yes
N2 C19 C18 C17 0(3) 1_555 1_555 1_555 1_555 yes
N3 CU1 O1 C1 -133(2) 1_555 1_555 1_555 1_555 yes
N3 CU1 O2 C27 12(1) 1_555 1_555 1_555 1_555 yes
N3 CU1 N1 C12 146(1) 1_555 1_555 1_555 1_555 yes
N3 CU1 N1 C13 -93(1) 1_555 1_555 1_555 1_555 yes
N3 CU1 N1 C20 25(1) 1_555 1_555 1_555 1_555 yes
N3 CU1 N2 C15 64(1) 1_555 1_555 1_555 1_555 yes
N3 CU1 N2 C19 -115(1) 1_555 1_555 1_555 1_555 yes
N3 C22 C21 C20 56(2) 1_555 1_555 1_555 1_555 yes
N3 C22 C23 C24 -1(3) 1_555 1_555 1_555 1_555 yes
N3 C26 C25 C24 -1(3) 1_555 1_555 1_555 1_555 yes
N4 CU2 O1 C1 100(1) 1_555 1_555 1_555 1_555 yes
N4 CU2 O2 C27 -27(1) 1_555 1_555 1_555 1_555 yes
N4 CU2 N5 C41 -27(1) 1_555 1_555 1_555 1_555 yes
N4 CU2 N5 C45 155(1) 1_555 1_555 1_555 1_555 yes
N4 CU2 N6 C48 -46(1) 1_555 1_555 1_555 1_555 yes
N4 CU2 N6 C52 142(1) 1_555 1_555 1_555 1_555 yes
N4 C38 C32 C27 -54(2) 1_555 1_555 1_555 1_555 yes
N4 C38 C32 C31 128(2) 1_555 1_555 1_555 1_555 yes
N4 C39 C40 C41 -88(2) 1_555 1_555 1_555 1_555 yes
N4 C46 C47 C48 -77(2) 1_555 1_555 1_555 1_555 yes
N5 CU2 O1 C1 -107(1) 1_555 1_555 1_555 1_555 yes
N5 CU2 O2 C27 67(1) 1_555 1_555 1_555 1_555 yes
N5 CU2 N4 C38 -120(1) 1_555 1_555 1_555 1_555 yes
N5 CU2 N4 C39 0(1) 1_555 1_555 1_555 1_555 yes
N5 CU2 N4 C46 120(1) 1_555 1_555 1_555 1_555 yes
N5 CU2 N6 C48 -141.9(10) 1_555 1_555 1_555 1_555 yes
N5 CU2 N6 C52 46(1) 1_555 1_555 1_555 1_555 yes
N5 C41 C40 C39 54(2) 1_555 1_555 1_555 1_555 yes
N5 C41 C42 C43 0(3) 1_555 1_555 1_555 1_555 yes
N5 C45 C44 C43 3(3) 1_555 1_555 1_555 1_555 yes
N6 CU2 O1 C1 -6(1) 1_555 1_555 1_555 1_555 yes
N6 CU2 O2 C27 -138(1) 1_555 1_555 1_555 1_555 yes
N6 CU2 N4 C38 139(1) 1_555 1_555 1_555 1_555 yes
N6 CU2 N4 C39 -98(1) 1_555 1_555 1_555 1_555 yes
N6 CU2 N4 C46 20(1) 1_555 1_555 1_555 1_555 yes
N6 CU2 N5 C41 67(1) 1_555 1_555 1_555 1_555 yes
N6 CU2 N5 C45 -108(1) 1_555 1_555 1_555 1_555 yes
N6 C48 C47 C46 49(1) 1_555 1_555 1_555 1_555 yes
N6 C48 C49 C50 0(2) 1_555 1_555 1_555 1_555 yes
N6 C52 C51 C50 -2(3) 1_555 1_555 1_555 1_555 yes
C1 C2 S1 C7 177(1) 1_555 1_555 1_555 1_555 yes
C1 C2 C3 C4 -1(2) 1_555 1_555 1_555 1_555 yes
C1 C6 C5 C4 -4(3) 1_555 1_555 1_555 1_555 yes
C2 C1 C6 C5 -1(2) 1_555 1_555 1_555 1_555 yes
C2 C1 C6 C12 171(1) 1_555 1_555 1_555 1_555 yes
C2 C3 C4 C5 -4(2) 1_555 1_555 1_555 1_555 yes
C2 C3 C4 C8 177(1) 1_555 1_555 1_555 1_555 yes
C3 C2 S1 C7 -4(2) 1_555 1_555 1_555 1_555 yes
C3 C2 C1 C6 3(2) 1_555 1_555 1_555 1_555 yes
C3 C4 C5 C6 6(2) 1_555 1_555 1_555 1_555 yes
C3 C4 C8 C9 -62(2) 1_555 1_555 1_555 1_555 yes
C3 C4 C8 C10 173(1) 1_555 1_555 1_555 1_555 yes
C3 C4 C8 C11 56(2) 1_555 1_555 1_555 1_555 yes
C4 C5 C6 C12 -177(1) 1_555 1_555 1_555 1_555 yes
C5 C4 C8 C9 118(2) 1_555 1_555 1_555 1_555 yes
C5 C4 C8 C10 -4(3) 1_555 1_555 1_555 1_555 yes
C5 C4 C8 C11 -122(2) 1_555 1_555 1_555 1_555 yes
C6 C5 C4 C8 -174(1) 1_555 1_555 1_555 1_555 yes
C6 C12 N1 C13 -59(2) 1_555 1_555 1_555 1_555 yes
C6 C12 N1 C20 -179(1) 1_555 1_555 1_555 1_555 yes
C12 N1 C13 C14 158(1) 1_555 1_555 1_555 1_555 yes
C12 N1 C20 C21 -88(2) 1_555 1_555 1_555 1_555 yes
C13 N1 C20 C21 149(1) 1_555 1_555 1_555 1_555 yes
C13 C14 C15 C16 -118(2) 1_555 1_555 1_555 1_555 yes
C14 C13 N1 C20 -79(2) 1_555 1_555 1_555 1_555 yes
C14 C15 N2 C19 -176(1) 1_555 1_555 1_555 1_555 yes
C14 C15 C16 C17 176(2) 1_555 1_555 1_555 1_555 yes
C15 N2 C19 C18 0(3) 1_555 1_555 1_555 1_555 yes
C15 C16 C17 C18 -1(4) 1_555 1_555 1_555 1_555 yes
C16 C15 N2 C19 -2(2) 1_555 1_555 1_555 1_555 yes
C16 C17 C18 C19 0(3) 1_555 1_555 1_555 1_555 yes
C20 C21 C22 C23 -120(2) 1_555 1_555 1_555 1_555 yes
C21 C22 N3 C26 -172(1) 1_555 1_555 1_555 1_555 yes
C21 C22 C23 C24 175(2) 1_555 1_555 1_555 1_555 yes
C22 N3 C26 C25 -3(3) 1_555 1_555 1_555 1_555 yes
C22 C23 C24 C25 -2(3) 1_555 1_555 1_555 1_555 yes
C23 C22 N3 C26 4(2) 1_555 1_555 1_555 1_555 yes
C23 C24 C25 C26 4(4) 1_555 1_555 1_555 1_555 yes
C27 C28 S2 C33 -166(1) 1_555 1_555 1_555 1_555 yes
C27 C28 C29 C30 -10(2) 1_555 1_555 1_555 1_555 yes
C27 C32 C31 C30 2(3) 1_555 1_555 1_555 1_555 yes
C28 C27 C32 C31 -13(3) 1_555 1_555 1_555 1_555 yes
C28 C27 C32 C38 169(1) 1_555 1_555 1_555 1_555 yes
C28 C29 C30 C31 0(3) 1_555 1_555 1_555 1_555 yes
C28 C29 C30 C34 -178(1) 1_555 1_555 1_555 1_555 yes
C29 C28 S2 C33 6(1) 1_555 1_555 1_555 1_555 yes
C29 C28 C27 C32 17(2) 1_555 1_555 1_555 1_555 yes
C29 C30 C31 C32 4(3) 1_555 1_555 1_555 1_555 yes
C29 C30 C34 C35 114(2) 1_555 1_555 1_555 1_555 yes
C29 C30 C34 C36 -7(3) 1_555 1_555 1_555 1_555 yes
C29 C30 C34 C37 -121(2) 1_555 1_555 1_555 1_555 yes
C30 C31 C32 C38 179(1) 1_555 1_555 1_555 1_555 yes
C31 C30 C34 C35 -63(3) 1_555 1_555 1_555 1_555 yes
C31 C30 C34 C36 174(2) 1_555 1_555 1_555 1_555 yes
C31 C30 C34 C37 60(2) 1_555 1_555 1_555 1_555 yes
C32 C31 C30 C34 -177(2) 1_555 1_555 1_555 1_555 yes
C32 C38 N4 C39 -60(2) 1_555 1_555 1_555 1_555 yes
C32 C38 N4 C46 -179(1) 1_555 1_555 1_555 1_555 yes
C38 N4 C39 C40 165(1) 1_555 1_555 1_555 1_555 yes
C38 N4 C46 C47 -89(2) 1_555 1_555 1_555 1_555 yes
C39 N4 C46 C47 151(1) 1_555 1_555 1_555 1_555 yes
C39 C40 C41 C42 -124(2) 1_555 1_555 1_555 1_555 yes
C40 C39 N4 C46 -75(2) 1_555 1_555 1_555 1_555 yes
C40 C41 N5 C45 -179(1) 1_555 1_555 1_555 1_555 yes
C40 C41 C42 C43 179(2) 1_555 1_555 1_555 1_555 yes
C41 N5 C45 C44 -1(2) 1_555 1_555 1_555 1_555 yes
C41 C42 C43 C44 2(3) 1_555 1_555 1_555 1_555 yes
C42 C41 N5 C45 0(2) 1_555 1_555 1_555 1_555 yes
C42 C43 C44 C45 -3(3) 1_555 1_555 1_555 1_555 yes
C46 C47 C48 C49 -126(1) 1_555 1_555 1_555 1_555 yes
C47 C48 N6 C52 -173(1) 1_555 1_555 1_555 1_555 yes
C47 C48 C49 C50 176(2) 1_555 1_555 1_555 1_555 yes
C48 N6 C52 C51 -1(3) 1_555 1_555 1_555 1_555 yes
C48 C49 C50 C51 -3(3) 1_555 1_555 1_555 1_555 yes
C49 C48 N6 C52 3(2) 1_555 1_555 1_555 1_555 yes
C49 C50 C51 C52 5(3) 1_555 1_555 1_555 1_555 yes
